data_4515354
loop_
_publ_author_name
'Sun, Wenlong'
'An, Bowen'
'Qi, Bo'
'Liu, Tao'
'Jin, Meng'
'Duan, Chunying'

_publ_section_title
;
 Dual-Excitation Polyoxometalate-Based Frameworks for One-Pot Light-Driven
 Hydrogen Evolution and Oxidative Dehydrogenation.
;
_journal_issue 16
_journal_name_full 'ACS applied materials &amp; interfaces'
_journal_page_first 13462
_journal_page_last 13469
_journal_paper_doi 10.1021/acsami.8b00350
_journal_volume 10
_journal_year 2018
_chemical_formula_moiety 'C156 H108 Co9 N18 O92 P2 W18'
_chemical_formula_sum 'C156 H108 Co9 N18 O92 P2 W18'
_chemical_formula_weight 7608.03
_space_group_IT_number 175
_space_group_name_Hall '-P 6'
_space_group_name_H-M_alt 'P 6/m'
_symmetry_cell_setting trigonal
_symmetry_space_group_name_H-M 'P 6/m'
_atom_sites_solution_hydrogens geom
_atom_sites_solution_primary direct
_atom_sites_solution_secondary difmap
_audit_creation_method SHELXL-97
_cell_angle_alpha 90.00
_cell_angle_beta 90.00
_cell_angle_gamma 120.00
_cell_formula_units_Z 1
_cell_length_a 18.7938(11)
_cell_length_b 18.7938(11)
_cell_length_c 15.7286(13)
_cell_measurement_reflns_used 9525
_cell_measurement_temperature 293(2)
_cell_measurement_theta_max 25.59
_cell_measurement_theta_min 2.50
_cell_volume 4811.2(6)
_computing_cell_refinement 'Bruker SAINT'
_computing_data_collection 'Bruker APEX2'
_computing_data_reduction 'Bruker SAINT'
_computing_molecular_graphics 'Bruker SHELXTL'
_computing_publication_material 'Bruker SHELXTL'
_computing_structure_refinement 'SHELXL-97 (Sheldrick, 1997)'
_computing_structure_solution 'SHELXS-97 (Sheldrick, 1990)'
_diffrn_ambient_temperature 293(2)
_diffrn_measured_fraction_theta_full 0.998
_diffrn_measured_fraction_theta_max 0.996
_diffrn_measurement_device_type 'Bruker APEX-II CCD'
_diffrn_measurement_method '\f and \w scans'
_diffrn_radiation_monochromator graphite
_diffrn_radiation_source 'fine-focus sealed tube'
_diffrn_radiation_type MoK\a
_diffrn_radiation_wavelength 0.71073
_diffrn_reflns_av_R_equivalents 0.1765
_diffrn_reflns_av_sigmaI/netI 0.0811
_diffrn_reflns_limit_h_max 22
_diffrn_reflns_limit_h_min -22
_diffrn_reflns_limit_k_max 22
_diffrn_reflns_limit_k_min -21
_diffrn_reflns_limit_l_max 18
_diffrn_reflns_limit_l_min -19
_diffrn_reflns_number 25291
_diffrn_reflns_theta_full 25.00
_diffrn_reflns_theta_max 25.74
_diffrn_reflns_theta_min 1.80
_exptl_absorpt_coefficient_mu 11.575
_exptl_absorpt_correction_T_max 0.7150
_exptl_absorpt_correction_T_min 0.4127
_exptl_absorpt_correction_type multi-scan
_exptl_absorpt_process_details 'SADABS (Sheldrick, 1996)'
_exptl_crystal_colour red
_exptl_crystal_density_diffrn 2.626
_exptl_crystal_density_method 'not measured'
_exptl_crystal_description Block
_exptl_crystal_F_000 3511.0
_exptl_crystal_size_max 0.23
_exptl_crystal_size_mid 0.19
_exptl_crystal_size_min 0.13
_refine_diff_density_max 2.711
_refine_diff_density_min -2.242
_refine_diff_density_rms 0.313
_refine_ls_extinction_coef 0.0007(2)
_refine_ls_extinction_expression Fc^*^=kFc[1+0.001xFc^2^\l^3^/sin(2\q)]^-1/4^
_refine_ls_extinction_method SHELXL
_refine_ls_goodness_of_fit_ref 1.078
_refine_ls_hydrogen_treatment mixed
_refine_ls_matrix_type full
_refine_ls_number_parameters 260
_refine_ls_number_reflns 3178
_refine_ls_number_restraints 43
_refine_ls_restrained_S_all 1.084
_refine_ls_R_factor_all 0.0790
_refine_ls_R_factor_gt 0.0644
_refine_ls_shift/su_max 0.003
_refine_ls_shift/su_mean 0.001
_refine_ls_structure_factor_coef Fsqd
_refine_ls_weighting_details 'calc w=1/[\s^2^(Fo^2^)+(0.2000P)^2^+0.0000P] where P=(Fo^2^+2Fc^2^)/3'
_refine_ls_weighting_scheme calc
_refine_ls_wR_factor_gt 0.2487
_refine_ls_wR_factor_ref 0.2663
_reflns_number_gt 2506
_reflns_number_total 3189
_reflns_threshold_expression >2sigma(I)
_cod_data_source_file am8b00350_si_002.cif
_cod_data_source_block sad
_cod_original_cell_volume 4811.2(8)
_cod_original_sg_symbol_H-M P6/m
_cod_database_code 4515354

loop_
_symmetry_equiv_pos_as_xyz
'x, y, z'
'x-y, x, z'
'-y, x-y, z'
'-x, -y, z'
'-x+y, -x, z'
'y, -x+y, z'
'-x, -y, -z'
'-x+y, -x, -z'
'y, -x+y, -z'
'x, y, -z'
'x-y, x, -z'
'-y, x-y, -z'

loop_
_atom_site_label
_atom_site_type_symbol
_atom_site_fract_x
_atom_site_fract_y
_atom_site_fract_z
_atom_site_U_iso_or_equiv
_atom_site_adp_type
_atom_site_occupancy
_atom_site_symmetry_multiplicity
_atom_site_calc_flag
_atom_site_refinement_flags
P1 P 0.0000 0.0000 0.8748(4) 0.0196(10) Uani 1 6 d SU
W1 W 0.18383(4) -0.00706(4) 0.88091(5) 0.0366(4) Uani 1 1 d U
W2 W 0.05709(8) -0.06329(8) 0.68787(12) 0.0421(5) Uani 0.50 1 d P
Co2 Co 0.48020(15) 0.19772(15) 0.5000 0.0358(6) Uani 1 2 d S
Co1 Co 0.5000 0.5000 0.5000 0.0296(7) Uani 1 4 d S
O1 O 0.4073(7) 0.2544(7) 0.5000 0.030(3) Uani 1 2 d S
O2 O 0.0924(16) -0.1072(16) 0.6121(13) 0.053(7) Uani 0.50 1 d P
O3 O 0.4187(8) 0.3779(7) 0.5000 0.027(3) Uani 1 2 d SU
O4 O 0.0447(15) -0.0518(15) 0.6442(18) 0.043(6) Uani 0.50 1 d PU
O5 O 0.5744(9) 0.3270(8) 0.5000 0.037(3) Uani 1 2 d S
O6 O 0.1852(11) -0.0115(13) 1.0000 0.067(6) Uani 1 2 d SU
O7 O 0.3660(10) 0.0936(9) 0.5000 0.050(4) Uani 1 2 d S
O8 O 0.5850(7) 0.4498(8) 0.5000 0.023(3) Uani 1 2 d S
O9 O 0.1507(6) -0.0043(8) 0.7644(9) 0.059(3) Uani 1 1 d .
O10 O 0.0000 0.0000 0.7778(18) 0.050(7) Uiso 1 6 d S
O11 O 0.2684(8) -0.0149(8) 0.8557(8) 0.061(3) Uani 1 1 d .
O12 O 0.0884(13) 0.0432(13) 0.8988(12) 0.035(4) Uani 0.50 1 d PU
O13 O 0.1066(10) -0.1179(10) 0.8791(10) 0.094(5) Uani 1 1 d U
N1 N 0.4840(8) 0.2022(8) 0.3629(8) 0.037(3) Uani 1 1 d .
N2 N 0.5000 0.5000 0.6358(9) 0.023(3) Uani 1 2 d S
C1 C 0.4223(13) 0.2036(15) 0.0447(13) 0.071(6) Uani 1 1 d .
H9 H 0.3775 0.2004 0.0734 0.085 Uiso 1 1 calc R
C2 C 0.5474(11) 0.2029(14) 0.0414(10) 0.067(6) Uani 1 1 d .
H8 H 0.5890 0.1993 0.0697 0.081 Uiso 1 1 calc R
C3 C 0.5000 0.5000 0.8143(13) 0.032(4) Uani 1 2 d S
C4 C 0.4182(11) 0.1840(11) 0.3188(11) 0.046(4) Uani 1 1 d .
H7 H 0.3699 0.1680 0.3489 0.055 Uiso 1 1 calc R
C5 C 0.4394(8) 0.4348(9) 0.6813(8) 0.033(3) Uani 1 1 d .
H6 H 0.3975 0.3898 0.6533 0.039 Uiso 1 1 calc R
C6 C 0.4878(9) 0.2073(9) 0.1846(10) 0.040(3) Uani 1 1 d .
C7 C 0.5515(10) 0.2196(11) 0.3204(10) 0.045(4) Uani 1 1 d .
H5 H 0.5985 0.2327 0.3515 0.054 Uiso 1 1 calc R
C8 C 0.5440(9) 0.3740(9) 0.5000 0.016(3) Uani 1 2 d SU
C9 C 0.4139(11) 0.1865(12) 0.2300(10) 0.051(4) Uani 1 1 d .
H4 H 0.3657 0.1753 0.2021 0.061 Uiso 1 1 calc R
C10 C 0.4865(10) 0.2083(10) 0.0908(10) 0.039(4) Uani 1 1 d .
C11 C 0.5000 0.5000 0.9113(15) 0.036(5) Uani 1 2 d S
C12 C 0.5566(10) 0.2195(10) 0.2321(9) 0.042(4) Uani 1 1 d .
H3 H 0.6040 0.2272 0.2052 0.050 Uiso 1 1 calc R
C13 C 0.5557(11) 0.5695(10) 0.9569(10) 0.050(4) Uani 1 1 d .
H2 H 0.5933 0.6165 0.9278 0.060 Uiso 1 1 calc R
C14 C 0.4423(11) 0.4378(10) 0.7697(9) 0.046(4) Uani 1 1 d .
H1 H 0.4012 0.3935 0.7994 0.055 Uiso 1 1 calc R
C15 C 0.4508(11) 0.3333(11) 0.5000 0.023(4) Uani 1 2 d S

loop_
_atom_site_aniso_label
_atom_site_aniso_U_11
_atom_site_aniso_U_22
_atom_site_aniso_U_33
_atom_site_aniso_U_23
_atom_site_aniso_U_13
_atom_site_aniso_U_12
P1 0.0192(10) 0.0192(10) 0.0206(14) 0.000 0.000 0.0096(5)
W1 0.0196(4) 0.0338(5) 0.0620(6) 0.0008(3) 0.0037(2) 0.0175(3)
W2 0.0376(8) 0.0372(8) 0.0553(11) -0.0005(6) 0.0057(6) 0.0217(6)
Co2 0.0378(13) 0.0287(12) 0.0451(14) 0.000 0.000 0.0198(11)
Co1 0.0283(16) 0.0239(16) 0.0372(17) 0.000 0.000 0.0135(13)
O1 0.017(6) 0.014(6) 0.054(8) 0.000 0.000 0.005(5)
O2 0.080(19) 0.065(17) 0.046(14) -0.020(11) -0.014(11) 0.059(16)
O3 0.027(3) 0.027(3) 0.027(3) 0.000 0.000 0.0137(16)
O4 0.043(6) 0.043(6) 0.043(6) 0.0001(10) -0.0002(10) 0.022(3)
O5 0.033(8) 0.025(7) 0.048(8) 0.000 0.000 0.012(6)
O6 0.052(8) 0.100(10) 0.081(10) 0.000 0.000 0.060(7)
O7 0.043(9) 0.030(8) 0.077(11) 0.000 0.000 0.019(7)
O8 0.019(6) 0.029(7) 0.029(6) 0.000 0.000 0.019(6)
O9 0.025(6) 0.089(9) 0.075(9) -0.024(7) -0.014(5) 0.037(6)
O11 0.050(7) 0.076(9) 0.073(8) 0.021(7) 0.017(6) 0.044(7)
O12 0.035(4) 0.035(4) 0.035(4) 0.0001(10) 0.0002(10) 0.018(2)
O13 0.081(8) 0.061(6) 0.118(9) 0.032(6) -0.038(7) 0.019(6)
N1 0.041(7) 0.032(7) 0.038(6) -0.007(5) -0.003(6) 0.020(6)
N2 0.012(7) 0.025(8) 0.031(8) 0.000 0.000 0.008(6)
C1 0.054(12) 0.110(17) 0.055(11) 0.010(12) 0.017(10) 0.045(12)
C2 0.049(11) 0.131(19) 0.044(9) 0.014(11) -0.004(8) 0.061(12)
C3 0.009(8) 0.022(9) 0.051(12) 0.000 0.000 -0.001(7)
C4 0.040(9) 0.057(10) 0.042(9) -0.005(7) -0.012(7) 0.025(8)
C5 0.018(6) 0.033(8) 0.031(7) 0.006(6) 0.001(5) 0.001(6)
C6 0.035(8) 0.031(8) 0.048(9) -0.011(7) -0.002(7) 0.013(7)
C7 0.038(9) 0.061(11) 0.046(9) 0.013(8) 0.002(7) 0.032(8)
C8 0.016(3) 0.016(3) 0.016(3) 0.000 0.000 0.0081(18)
C9 0.047(10) 0.086(13) 0.031(8) -0.009(8) 0.001(7) 0.042(10)
C10 0.036(8) 0.032(8) 0.041(8) 0.004(7) -0.011(7) 0.010(7)
C11 0.032(11) 0.009(8) 0.059(13) 0.000 0.000 0.005(8)
C12 0.036(8) 0.055(10) 0.030(8) -0.003(7) 0.009(6) 0.020(8)
C13 0.057(10) 0.034(9) 0.038(8) -0.016(7) -0.027(8) 0.006(8)
C14 0.059(10) 0.038(8) 0.021(7) 0.005(6) 0.003(7) 0.009(8)
C15 0.029(9) 0.022(9) 0.024(9) 0.000 0.000 0.017(8)

loop_
_atom_type_symbol
_atom_type_description
_atom_type_scat_dispersion_real
_atom_type_scat_dispersion_imag
_atom_type_scat_source
C C 0.0033 0.0016 'International Tables Vol C Tables 4.2.6.8 and 6.1.1.4'
H H 0.0000 0.0000 'International Tables Vol C Tables 4.2.6.8 and 6.1.1.4'
N N 0.0061 0.0033 'International Tables Vol C Tables 4.2.6.8 and 6.1.1.4'
O O 0.0106 0.0060 'International Tables Vol C Tables 4.2.6.8 and 6.1.1.4'
P P 0.1023 0.0942 'International Tables Vol C Tables 4.2.6.8 and 6.1.1.4'
W W -0.8490 6.8722 'International Tables Vol C Tables 4.2.6.8 and 6.1.1.4'
Co Co 0.2839 1.4301 'International Tables Vol C Tables 4.2.6.8 and 6.1.1.4'

loop_
_geom_angle_atom_site_label_1
_geom_angle_atom_site_label_2
_geom_angle_atom_site_label_3
_geom_angle
_geom_angle_site_symmetry_1
_geom_angle_site_symmetry_3
O12 P1 O12 57.9(2) 2 .
O12 P1 O12 57.9(2) 2 3
O12 P1 O12 113.8(6) . 3
O12 P1 O12 113.8(6) 2 4
O12 P1 O12 150.6(16) . 4
O12 P1 O12 57.9(2) 3 4
O12 P1 O12 150.6(16) 2 5
O12 P1 O12 113.8(6) . 5
O12 P1 O12 113.8(6) 3 5
O12 P1 O12 57.9(2) 4 5
O12 P1 O12 113.8(6) 2 6
O12 P1 O12 57.9(2) . 6
O12 P1 O12 150.6(16) 3 6
O12 P1 O12 113.8(6) 4 6
O12 P1 O12 57.9(2) 5 6
O12 P1 O10 104.7(8) 2 .
O12 P1 O10 104.7(8) . .
O12 P1 O10 104.7(8) 3 .
O12 P1 O10 104.7(8) 4 .
O12 P1 O10 104.7(8) 5 .
O12 P1 O10 104.7(8) 6 .
O11 W1 O13 98.0(8) . .
O11 W1 O6 101.1(6) . .
O13 W1 O6 89.2(8) . .
O11 W1 O13 103.1(7) . 2
O13 W1 O13 157.8(11) . 2
O6 W1 O13 93.4(8) . 2
O11 W1 O9 96.1(5) . .
O13 W1 O9 86.2(6) . .
O6 W1 O9 162.6(5) . .
O13 W1 O9 84.7(6) 2 .
O11 W1 O12 159.7(7) . 6
O13 W1 O12 62.3(7) . 6
O6 W1 O12 84.7(7) . 6
O13 W1 O12 95.9(8) 2 6
O9 W1 O12 78.3(6) . 6
O11 W1 O12 163.3(6) . .
O13 W1 O12 97.1(8) . .
O6 W1 O12 86.1(7) . .
O13 W1 O12 61.1(8) 2 .
O9 W1 O12 77.9(6) . .
O12 W1 O12 34.8(7) 6 .
O4 W2 O2 76.7(19) . .
O4 W2 O4 53.6(19) . 2
O2 W2 O4 102.6(12) . 2
O4 W2 O4 51.1(19) . 6
O2 W2 O4 101.2(10) . 6
O4 W2 O4 90.0(16) 2 6
O4 W2 O9 133.3(19) . .
O2 W2 O9 103.9(9) . .
O4 W2 O9 81.8(10) 2 .
O4 W2 O9 154.8(8) 6 .
O4 W2 W2 77.0(18) . 2
O2 W2 W2 112.8(9) . 2
O4 W2 W2 23.5(9) 2 2
O4 W2 W2 107.7(8) 6 2
O9 W2 W2 59.4(4) . 2
O4 W2 W2 74.5(18) . 6
O2 W2 W2 110.3(9) . 6
O4 W2 W2 108.1(8) 2 6
O4 W2 W2 23.3(8) 6 6
O9 W2 W2 140.8(4) . 6
W2 W2 W2 120.0 2 6
O4 W2 O9 131.1(18) . 6
O2 W2 O9 101.6(10) . 6
O4 W2 O9 155.7(8) 2 6
O4 W2 O9 82.6(9) 6 6
O9 W2 O9 95.1(6) . 6
W2 W2 O9 140.7(4) 2 6
W2 W2 O9 60.2(3) 6 6
O4 W2 O10 96.3(18) . .
O2 W2 O10 173.0(9) . .
O4 W2 O10 73.7(8) 2 .
O4 W2 O10 73.1(8) 6 .
O9 W2 O10 81.7(5) . .
W2 W2 O10 66.08(17) 2 .
W2 W2 O10 66.08(17) 6 .
O9 W2 O10 82.0(5) 6 .
O7 Co2 O1 81.3(5) . .
O7 Co2 N1 92.0(4) . .
O1 Co2 N1 89.9(3) . .
O7 Co2 N1 92.0(4) . 10_556
O1 Co2 N1 89.9(3) . 10_556
N1 Co2 N1 175.9(7) . 10_556
O7 Co2 O8 96.5(5) . 3_655
O1 Co2 O8 177.7(5) . 3_655
N1 Co2 O8 90.2(3) . 3_655
N1 Co2 O8 90.2(3) 10_556 3_655
O7 Co2 O5 160.2(6) . .
O1 Co2 O5 78.9(5) . .
N1 Co2 O5 87.9(4) . .
N1 Co2 O5 87.9(4) 10_556 .
O8 Co2 O5 103.4(5) 3_655 .
O3 Co1 O3 180.000(1) 7_666 .
O3 Co1 N2 90.000(2) 7_666 7_666
O3 Co1 N2 90.000(2) . 7_666
O3 Co1 N2 90.000(2) 7_666 .
O3 Co1 N2 90.000(2) . .
N2 Co1 N2 180.000(6) 7_666 .
O3 Co1 O8 79.3(5) 7_666 7_666
O3 Co1 O8 100.7(5) . 7_666
N2 Co1 O8 90.000(1) 7_666 7_666
N2 Co1 O8 90.000(1) . 7_666
O3 Co1 O8 100.7(5) 7_666 .
O3 Co1 O8 79.3(5) . .
N2 Co1 O8 90.000(1) 7_666 .
N2 Co1 O8 90.000(1) . .
O8 Co1 O8 180.000(3) 7_666 .
C15 O1 Co2 112.5(11) . .
W2 O2 O4 26.0(10) . .
C15 O3 Co1 114.5(12) . .
W2 O4 O4 103(2) . 2
W2 O4 O4 106(2) . 6
O4 O4 O4 120.000(5) 2 6
W2 O4 O2 77(2) . .
O4 O4 O2 118.6(19) 2 .
O4 O4 O2 118.6(19) 6 .
W2 O4 W2 82.1(19) . 6
O4 O4 W2 128.0(8) 2 6
O4 O4 W2 23.8(10) 6 6
O2 O4 W2 112.9(16) . 6
W2 O4 W2 79.6(19) . 2
O4 O4 W2 23.0(10) 2 2
O4 O4 W2 127.2(8) 6 2
O2 O4 W2 113.9(16) . 2
W2 O4 W2 123.8(13) 6 2
C8 O5 Co2 112.3(11) . .
W1 O6 W1 173.9(11) . 10_557
C8 O8 Co2 124.6(10) . 8_666
C8 O8 Co1 108.8(10) . .
Co2 O8 Co1 126.6(6) 8_666 .
W1 O9 W2 140.8(7) . .
W1 O9 W2 142.6(7) . 2
W2 O9 W2 60.4(4) . 2
P1 O10 W2 125.8(5) . 5
P1 O10 W2 125.8(5) . 4
W2 O10 W2 47.8(3) 5 4
P1 O10 W2 125.8(5) . 6
W2 O10 W2 47.8(3) 5 6
W2 O10 W2 89.2(8) 4 6
P1 O10 W2 125.8(5) . 3
W2 O10 W2 89.2(8) 5 3
W2 O10 W2 47.8(3) 4 3
W2 O10 W2 108.4(11) 6 3
P1 O10 W2 125.8(5) . 2
W2 O10 W2 108.4(11) 5 2
W2 O10 W2 89.2(8) 4 2
W2 O10 W2 89.2(8) 6 2
W2 O10 W2 47.8(3) 3 2
P1 O10 W2 125.8(5) . .
W2 O10 W2 89.2(8) 5 .
W2 O10 W2 108.4(11) 4 .
W2 O10 W2 47.8(3) 6 .
W2 O10 W2 89.2(8) 3 .
W2 O10 W2 47.8(3) 2 .
O12 O12 O12 120.000(16) 2 6
O12 O12 P1 61.07(12) 2 .
O12 O12 P1 61.07(12) 6 .
O12 O12 W1 74.2(12) 2 2
O12 O12 W1 164.4(11) 6 2
P1 O12 W1 129.7(12) . 2
O12 O12 W1 167.3(11) 2 .
O12 O12 W1 71.0(12) 6 .
P1 O12 W1 126.8(12) . .
W1 O12 W1 94.2(7) 2 .
W1 O13 W1 142.1(11) . 6
C7 N1 C4 117.5(14) . .
C7 N1 Co2 121.6(11) . .
C4 N1 Co2 120.8(11) . .
C5 N2 C5 117.7(15) 4_665 .
C5 N2 Co1 121.2(8) 4_665 .
C5 N2 Co1 121.2(8) . .
C10 C1 C1 121.9(11) . 10
C10 C1 H9 119.1 . .
C1 C1 H9 119.1 10 .
C10 C2 C2 123.0(9) . 10
C10 C2 H8 118.5 . .
C2 C2 H8 118.5 10 .
C14 C3 C14 116.2(19) . 4_665
C14 C3 C11 121.9(10) . .
C14 C3 C11 121.9(10) 4_665 .
N1 C4 C9 125.7(17) . .
N1 C4 H7 117.1 . .
C9 C4 H7 117.1 . .
N2 C5 C14 118.9(13) . .
N2 C5 H6 120.6 . .
C14 C5 H6 120.6 . .
C12 C6 C9 117.8(14) . .
C12 C6 C10 123.2(14) . .
C9 C6 C10 118.8(14) . .
N1 C7 C12 124.2(15) . .
N1 C7 H5 117.9 . .
C12 C7 H5 117.9 . .
O5 C8 O8 124.4(15) . .
O5 C8 C15 117.0(14) . .
O8 C8 C15 118.6(13) . .
C6 C9 C4 116.2(16) . .
C6 C9 H4 121.9 . .
C4 C9 H4 121.9 . .
C1 C10 C2 114.7(15) . .
C1 C10 C6 123.1(16) . .
C2 C10 C6 121.6(14) . .
C13 C11 C13 118(2) . 4_665
C13 C11 C3 120.9(11) . .
C13 C11 C3 120.9(11) 4_665 .
C6 C12 C7 118.1(14) . .
C6 C12 H3 121.0 . .
C7 C12 H3 121.0 . .
C11 C13 C13 120.9(11) . 10_557
C11 C13 H2 119.5 . .
C13 C13 H2 119.5 10_557 .
C5 C14 C3 124.2(15) . .
C5 C14 H1 117.9 . .
C3 C14 H1 117.9 . .
O1 C15 O3 122.0(17) . .
O1 C15 C8 119.3(14) . .
O3 C15 C8 118.8(15) . .

loop_
_geom_bond_atom_site_label_1
_geom_bond_atom_site_label_2
_geom_bond_distance
_geom_bond_site_symmetry_2
P1 O12 1.49(2) 2
P1 O12 1.49(2) .
P1 O12 1.49(2) 3
P1 O12 1.49(2) 4
P1 O12 1.49(2) 5
P1 O12 1.49(2) 6
P1 O10 1.53(3) .
W1 O11 1.714(12) .
W1 O13 1.850(17) .
W1 O6 1.8758(12) .
W1 O13 1.875(17) 2
W1 O9 1.944(13) .
W1 O12 2.38(2) 6
W1 O12 2.43(2) .
W2 O4 0.79(3) .
W2 O2 1.76(2) .
W2 O4 1.91(2) 2
W2 O4 1.94(2) 6
W2 O9 1.956(11) .
W2 W2 1.9602(14) 2
W2 W2 1.9602(13) 6
W2 O9 1.940(13) 6
W2 O10 2.418(16) .
Co2 O7 2.058(16) .
Co2 O1 2.114(12) .
Co2 N1 2.158(12) .
Co2 N1 2.158(12) 10_556
Co2 O8 2.158(12) 3_655
Co2 O5 2.176(14) .
Co1 O3 2.023(12) 7_666
Co1 O3 2.023(12) .
Co1 N2 2.136(15) 7_666
Co1 N2 2.136(15) .
Co1 O8 2.225(11) 7_666
Co1 O8 2.225(11) .
O1 C15 1.29(2) .
O2 O4 1.75(3) .
O3 C15 1.26(2) .
O4 O4 1.57(3) 2
O4 O4 1.57(2) 6
O4 W2 1.91(2) 6
O4 W2 1.94(2) 2
O5 C8 1.27(2) .
O6 W1 1.8758(12) 10_557
O8 C8 1.23(2) .
O8 Co2 2.158(12) 8_666
O9 W2 1.940(13) 2
O10 W2 2.418(16) 5
O10 W2 2.418(16) 4
O10 W2 2.418(16) 6
O10 W2 2.418(16) 3
O10 W2 2.418(16) 2
O12 O12 1.44(2) 2
O12 O12 1.44(2) 6
O12 W1 2.38(2) 2
O13 W1 1.875(17) 6
N1 C7 1.32(2) .
N1 C4 1.31(2) .
N2 C5 1.383(15) 4_665
N2 C5 1.383(15) .
C1 C10 1.37(3) .
C1 C1 1.41(4) 10
C1 H9 0.9300 .
C2 C10 1.43(2) .
C2 C2 1.30(3) 10
C2 H8 0.9300 .
C3 C14 1.330(18) .
C3 C14 1.330(18) 4_665
C3 C11 1.53(3) .
C4 C9 1.40(2) .
C4 H7 0.9300 .
C5 C14 1.391(19) .
C5 H6 0.9300 .
C6 C12 1.41(2) .
C6 C9 1.43(2) .
C6 C10 1.48(2) .
C7 C12 1.39(2) .
C7 H5 0.9300 .
C8 C15 1.52(2) .
C9 H4 0.9300 .
C11 C13 1.397(18) .
C11 C13 1.397(18) 4_665
C12 H3 0.9300 .
C13 C13 1.35(3) 10_557
C13 H2 0.9300 .
C14 H1 0.9300 .
